data_2224712
loop_
_publ_author_name
'Onyancha, Douglas'
'McCleland, Cedric'
'Gerber, Thomas'
'Hosten, Eric'
'Mayer, Peter'

_publ_section_title
;
 1-(4-Ferrocenylphenyl)-3-methylimidazolium iodide monohydrate
;
_journal_coeditor_code NG2694
_journal_issue 1
_journal_name_full 'Acta Crystallographica Section E'
_journal_page_first m49
_journal_paper_doi 10.1107/S1600536809051216
_journal_volume 66
_journal_year 2010
_chemical_formula_iupac '[Fe (C5 H5) (C15 H14 N2)] I, H2 O'
_chemical_formula_moiety 'C20 H19 Fe N2 +, I -, H2 O'
_chemical_formula_sum 'C20 H21 Fe I N2 O'
_chemical_formula_weight 488.143
_chemical_name_systematic
;
1-(4-Ferrocenylphenyl)-3-methylimidazolium iodide monohydrate
;
_space_group_IT_number 14
_symmetry_cell_setting monoclinic
_symmetry_space_group_name_Hall '-P 2ybc'
_symmetry_space_group_name_H-M 'P 1 21/c 1'
_atom_sites_solution_hydrogens geom
_atom_sites_solution_primary direct
_atom_sites_solution_secondary difmap
_audit_block_code Fe_cp_C15H14N2_I_H2O_no132_gerber
_audit_creation_method 'form98_non/compatible with shelxl97-2'
_cell_angle_alpha 90.00
_cell_angle_beta 117.299(5)
_cell_angle_gamma 90.00
_cell_formula_units_Z 4
_cell_length_a 17.3871(7)
_cell_length_b 7.3397(2)
_cell_length_c 16.9445(6)
_cell_measurement_reflns_used 6938
_cell_measurement_temperature 200(2)
_cell_measurement_theta_max 26.2471
_cell_measurement_theta_min 4.4354
_cell_volume 1921.56(14)
_computing_cell_refinement 'CrysAlis Pro (Oxford Diffraction, 2006)'
_computing_data_collection 'CrysAlis Pro (Oxford Diffraction, 2006)'
_computing_data_reduction 'CrysAlis Pro (Oxford Diffraction, 2006)'
_computing_molecular_graphics
;
ORTEP-3 for Windows (Farrugia, 1997) and Mercury (Macrae <i>et al.</i>,
2006)
;
_computing_publication_material 'publCIF (Westrip, 2009)'
_computing_structure_refinement 'SHELXL97 (Sheldrick, 2008)'
_computing_structure_solution 'SHELXS97 (Sheldrick, 2008)'
_diffrn_ambient_temperature 200(2)
_diffrn_detector_area_resol_mean 15.9809
_diffrn_measured_fraction_theta_full 0.992
_diffrn_measured_fraction_theta_max 0.992
_diffrn_measurement_device 'CCD camera on \k-goniostat'
_diffrn_measurement_device_type 'Oxford Xcalibur'
_diffrn_measurement_method 'omega scans'
_diffrn_radiation_monochromator graphite
_diffrn_radiation_source 'fine-focus sealed tube'
_diffrn_radiation_type MoK\a
_diffrn_radiation_wavelength 0.71073
_diffrn_reflns_av_R_equivalents 0.0415
_diffrn_reflns_av_sigmaI/netI 0.0392
_diffrn_reflns_limit_h_max 19
_diffrn_reflns_limit_h_min -21
_diffrn_reflns_limit_k_max 9
_diffrn_reflns_limit_k_min -9
_diffrn_reflns_limit_l_max 21
_diffrn_reflns_limit_l_min -16
_diffrn_reflns_number 12113
_diffrn_reflns_theta_full 26.35
_diffrn_reflns_theta_max 26.35
_diffrn_reflns_theta_min 4.45
_exptl_absorpt_coefficient_mu 2.401
_exptl_absorpt_correction_T_max 0.9013
_exptl_absorpt_correction_T_min 0.3989
_exptl_absorpt_correction_type numerical
_exptl_absorpt_process_details
;
[X-SHAPE (Stoe & Cie, 1996) and X-RED (Stoe & Cie, 1997)]
;
_exptl_crystal_colour orange
_exptl_crystal_density_diffrn 1.68737(11)
_exptl_crystal_density_method 'not measured'
_exptl_crystal_description platelet
_exptl_crystal_F_000 968
_exptl_crystal_size_max 0.50
_exptl_crystal_size_mid 0.39
_exptl_crystal_size_min 0.04
_refine_diff_density_max 1.282
_refine_diff_density_min -0.504
_refine_ls_extinction_method none
_refine_ls_goodness_of_fit_ref 0.968
_refine_ls_hydrogen_treatment constr
_refine_ls_matrix_type full
_refine_ls_number_parameters 227
_refine_ls_number_reflns 3885
_refine_ls_number_restraints 0
_refine_ls_restrained_S_all 0.968
_refine_ls_R_factor_all 0.0418
_refine_ls_R_factor_gt 0.0317
_refine_ls_shift/su_max 0.001
_refine_ls_shift/su_mean 0.000
_refine_ls_structure_factor_coef Fsqd
_refine_ls_weighting_details 'calc w=1/[\s^2^(Fo^2^)+(0.0490P)^2^+0.0000P] where P=(Fo^2^+2Fc^2^)/3'
_refine_ls_weighting_scheme calc
_refine_ls_wR_factor_gt 0.0782
_refine_ls_wR_factor_ref 0.0808
_reflns_number_gt 3098
_reflns_number_total 3885
_reflns_threshold_expression >2sigma(I)
_cod_data_source_file ng2694.cif
_cod_data_source_block I
_cod_original_sg_symbol_H-M 'P 21/c'
_cod_database_code 2224712
_cod_database_fobs_code 2224712

loop_
_symmetry_equiv_pos_as_xyz
'x, y, z'
'-x, y+1/2, -z+1/2'
'-x, -y, -z'
'x, -y-1/2, z-1/2'

loop_
_atom_site_type_symbol
_atom_site_label
_atom_site_fract_x
_atom_site_fract_y
_atom_site_fract_z
_atom_site_U_iso_or_equiv
_atom_site_adp_type
_atom_site_calc_flag
_atom_site_refinement_flags
_atom_site_occupancy
_atom_site_disorder_assembly
_atom_site_disorder_group
Fe Fe1 0.63876(3) 0.84486(5) 0.20164(3) 0.02466(12) Uani d . 1 . .
N N1 0.18768(18) 0.6660(3) -0.07900(16) 0.0282(6) Uani d . 1 . .
N N2 0.04809(19) 0.6670(3) -0.13933(19) 0.0364(7) Uani d . 1 . .
C C1 0.5395(2) 0.6743(4) 0.18554(19) 0.0235(6) Uani d . 1 . .
C C2 0.5720(2) 0.7706(4) 0.26899(19) 0.0263(6) Uani d . 1 . .
H H2 0.5395 0.8488 0.2870 0.032 Uiso d R 1 . .
C C3 0.6614(2) 0.7277(4) 0.3194(2) 0.0320(7) Uani d . 1 . .
H H3 0.6989 0.7726 0.3770 0.038 Uiso d R 1 . .
C C4 0.6848(2) 0.6060(4) 0.2687(2) 0.0330(7) Uani d . 1 . .
H H4 0.7406 0.5555 0.2864 0.040 Uiso d R 1 . .
C C5 0.6103(2) 0.5735(4) 0.1875(2) 0.0287(7) Uani d . 1 . .
H H5 0.6078 0.4964 0.1414 0.034 Uiso d R 1 . .
C C6 0.4495(2) 0.6764(4) 0.11489(19) 0.0226(6) Uani d . 1 . .
C C7 0.3910(2) 0.8094(4) 0.1133(2) 0.0265(7) Uani d . 1 . .
H H7 0.4107 0.9028 0.1569 0.032 Uiso d R 1 . .
C C8 0.3054(2) 0.8078(4) 0.0495(2) 0.0279(7) Uani d . 1 . .
H H8 0.2668 0.9000 0.0488 0.034 Uiso d R 1 . .
C C9 0.2766(2) 0.6703(4) -0.01333(19) 0.0253(6) Uani d . 1 . .
C C10 0.3324(2) 0.5365(4) -0.01372(19) 0.0295(7) Uani d . 1 . .
H H10 0.3121 0.4425 -0.0571 0.035 Uiso d R 1 . .
C C11 0.4182(2) 0.5411(4) 0.04971(19) 0.0288(7) Uani d . 1 . .
H H11A 0.4567 0.4502 0.0490 0.035 Uiso d R 1 . .
C C12 0.1202(2) 0.6788(4) -0.0630(2) 0.0295(7) Uani d . 1 . .
H H12A 0.1228 0.6940 -0.0061 0.035 Uiso d R 1 . .
C C13 0.0705(3) 0.6437(5) -0.2066(2) 0.0423(9) Uani d . 1 . .
H H13 0.0315 0.6302 -0.2679 0.051 Uiso d R 1 . .
C C14 0.1569(2) 0.6435(5) -0.1704(2) 0.0359(8) Uani d . 1 . .
H H14 0.1908 0.6305 -0.2009 0.043 Uiso d R 1 . .
C C15 -0.0396(3) 0.6651(6) -0.1483(3) 0.0570(11) Uani d . 1 . .
H H15A -0.0673 0.5483 -0.1735 0.085 Uiso calc R 1 . .
H H15B -0.0733 0.7644 -0.1877 0.085 Uiso calc R 1 . .
H H15C -0.0371 0.6814 -0.0898 0.085 Uiso calc R 1 . .
C C16 0.6389(3) 1.1210(5) 0.2001(3) 0.0510(11) Uani d . 1 . .
H H16 0.6180 1.1974 0.2312 0.061 Uiso d R 1 . .
C C17 0.7237(3) 1.0564(5) 0.2324(3) 0.0541(11) Uani d . 1 . .
H H17 0.7706 1.0814 0.2891 0.065 Uiso d R 1 . .
C C18 0.7271(3) 0.9470(5) 0.1652(3) 0.0483(9) Uani d . 1 . .
H H18 0.7766 0.8844 0.1693 0.058 Uiso d R 1 . .
C C19 0.6455(2) 0.9471(4) 0.0923(2) 0.0375(8) Uani d . 1 . .
H H19 0.6300 0.8862 0.0377 0.045 Uiso d R 1 . .
C C20 0.5897(3) 1.0525(4) 0.1130(2) 0.0427(9) Uani d . 1 . .
H H20 0.5300 1.0739 0.0755 0.051 Uiso d R 1 . .
O O1 0.11333(17) 0.8580(4) 0.11076(16) 0.0511(7) Uani d . 1 . .
H H1A 0.0611 0.8425 0.0980 0.077 Uiso d R 1 . .
H H1B 0.1159 0.9349 0.0753 0.077 Uiso d R 1 . .
I I1 -0.112089(15) 0.80931(3) 0.047195(15) 0.04024(10) Uani d . 1 . .

loop_
_atom_site_aniso_label
_atom_site_aniso_U_11
_atom_site_aniso_U_22
_atom_site_aniso_U_33
_atom_site_aniso_U_12
_atom_site_aniso_U_13
_atom_site_aniso_U_23
Fe1 0.0253(2) 0.0217(2) 0.0259(2) -0.00069(16) 0.01074(19) 0.00191(17)
N1 0.0316(15) 0.0281(14) 0.0238(13) -0.0031(11) 0.0117(12) 0.0003(10)
N2 0.0327(16) 0.0341(15) 0.0361(15) 0.0009(12) 0.0104(13) -0.0007(12)
C1 0.0322(18) 0.0182(14) 0.0226(14) -0.0026(11) 0.0146(13) 0.0007(11)
C2 0.0317(18) 0.0247(15) 0.0251(15) -0.0015(12) 0.0153(14) -0.0009(12)
C3 0.0318(19) 0.0350(17) 0.0236(15) -0.0044(14) 0.0079(14) 0.0038(13)
C4 0.0300(18) 0.0261(16) 0.0416(18) 0.0066(13) 0.0154(16) 0.0080(14)
C5 0.0363(18) 0.0218(15) 0.0309(16) -0.0003(13) 0.0179(15) 0.0031(13)
C6 0.0289(17) 0.0201(14) 0.0226(14) -0.0032(11) 0.0150(13) 0.0006(11)
C7 0.0297(17) 0.0236(15) 0.0266(15) -0.0003(12) 0.0132(14) -0.0040(12)
C8 0.0321(18) 0.0239(15) 0.0299(16) 0.0011(12) 0.0160(14) -0.0029(12)
C9 0.0285(17) 0.0260(15) 0.0211(14) -0.0048(12) 0.0111(13) 0.0007(11)
C10 0.0374(19) 0.0261(16) 0.0259(15) -0.0031(13) 0.0153(14) -0.0081(12)
C11 0.0350(18) 0.0241(15) 0.0317(16) 0.0008(13) 0.0190(15) -0.0036(12)
C12 0.0296(18) 0.0301(18) 0.0273(16) 0.0016(12) 0.0118(14) -0.0020(12)
C13 0.046(2) 0.045(2) 0.0262(17) -0.0032(16) 0.0088(17) -0.0016(15)
C14 0.040(2) 0.0430(19) 0.0221(15) -0.0068(15) 0.0123(15) -0.0038(14)
C15 0.029(2) 0.069(3) 0.063(3) 0.0035(18) 0.013(2) -0.008(2)
C16 0.089(4) 0.0171(16) 0.062(3) -0.0045(18) 0.048(3) -0.0013(16)
C17 0.058(3) 0.049(2) 0.045(2) -0.028(2) 0.015(2) -0.0007(18)
C18 0.041(2) 0.051(2) 0.057(2) -0.0043(17) 0.025(2) 0.0150(19)
C19 0.051(2) 0.0315(18) 0.0346(18) -0.0023(15) 0.0230(17) 0.0072(14)
C20 0.044(2) 0.0325(18) 0.046(2) 0.0065(15) 0.0164(18) 0.0181(15)
O1 0.0404(16) 0.0708(17) 0.0442(14) 0.0056(13) 0.0213(13) 0.0096(13)
I1 0.03337(15) 0.03911(15) 0.03887(15) -0.00048(9) 0.00850(11) 0.00466(9)

loop_
_atom_type_symbol
_atom_type_description
_atom_type_scat_dispersion_real
_atom_type_scat_dispersion_imag
_atom_type_scat_source
C C 0.0033 0.0016 'International Tables Vol C Tables 4.2.6.8 and 6.1.1.4'
H H 0.0000 0.0000 'International Tables Vol C Tables 4.2.6.8 and 6.1.1.4'
Fe Fe 0.3463 0.8444 'International Tables Vol C Tables 4.2.6.8 and 6.1.1.4'
I I -0.4742 1.8119 'International Tables Vol C Tables 4.2.6.8 and 6.1.1.4'
N N 0.0061 0.0033 'International Tables Vol C Tables 4.2.6.8 and 6.1.1.4'
O O 0.0106 0.0060 'International Tables Vol C Tables 4.2.6.8 and 6.1.1.4'

loop_
_exptl_crystal_face_index_h
_exptl_crystal_face_index_k
_exptl_crystal_face_index_l
_exptl_crystal_face_perp_dist
-2 0 -21 0.0269
2 0 21 0.0170
-16 -19 18 0.2354
-19 26 4 0.1464
30 1 -26 0.1365
-30 -1 15 0.1896

loop_
_geom_angle_atom_site_label_1
_geom_angle_atom_site_label_2
_geom_angle_atom_site_label_3
_geom_angle_site_symmetry_1
_geom_angle_site_symmetry_3
_geom_angle
_geom_angle_publ_flag
C16 Fe1 C20 . . 40.82(15) ?
C16 Fe1 C17 . . 40.26(17) ?
C20 Fe1 C17 . . 68.09(16) ?
C16 Fe1 C3 . . 115.66(14) ?
C20 Fe1 C3 . . 150.05(15) ?
C17 Fe1 C3 . . 106.21(14) ?
C16 Fe1 C5 . . 167.57(17) ?
C20 Fe1 C5 . . 130.44(14) ?
C17 Fe1 C5 . . 151.86(16) ?
C3 Fe1 C5 . . 68.33(13) ?
C16 Fe1 C2 . . 106.16(14) ?
C20 Fe1 C2 . . 117.37(14) ?
C17 Fe1 C2 . . 126.28(15) ?
C3 Fe1 C2 . . 40.85(13) ?
C5 Fe1 C2 . . 68.62(12) ?
C16 Fe1 C18 . . 67.90(17) ?
C20 Fe1 C18 . . 67.70(15) ?
C17 Fe1 C18 . . 40.60(16) ?
C3 Fe1 C18 . . 128.05(15) ?
C5 Fe1 C18 . . 119.89(15) ?
C2 Fe1 C18 . . 165.18(14) ?
C16 Fe1 C4 . . 149.65(16) ?
C20 Fe1 C4 . . 168.37(14) ?
C17 Fe1 C4 . . 117.31(15) ?
C3 Fe1 C4 . . 40.79(13) ?
C5 Fe1 C4 . . 40.45(12) ?
C2 Fe1 C4 . . 68.75(13) ?
C18 Fe1 C4 . . 109.05(15) ?
C16 Fe1 C1 . . 127.99(16) ?
C20 Fe1 C1 . . 108.52(13) ?
C17 Fe1 C1 . . 165.36(16) ?
C3 Fe1 C1 . . 69.20(12) ?
C5 Fe1 C1 . . 40.79(12) ?
C2 Fe1 C1 . . 41.39(11) ?
C18 Fe1 C1 . . 152.79(14) ?
C4 Fe1 C1 . . 68.92(12) ?
C16 Fe1 C19 . . 67.81(14) ?
C20 Fe1 C19 . . 40.28(14) ?
C17 Fe1 C19 . . 67.52(15) ?
C3 Fe1 C19 . . 166.65(14) ?
C5 Fe1 C19 . . 111.23(13) ?
C2 Fe1 C19 . . 152.35(14) ?
C18 Fe1 C19 . . 39.69(14) ?
C4 Fe1 C19 . . 130.26(13) ?
C1 Fe1 C19 . . 119.82(13) ?
C12 N1 C14 . . 108.1(3) ?
C12 N1 C9 . . 125.6(3) ?
C14 N1 C9 . . 126.3(3) ?
C12 N2 C13 . . 108.4(3) ?
C12 N2 C15 . . 125.2(3) ?
C13 N2 C15 . . 126.3(3) ?
C5 C1 C2 . . 106.6(3) ?
C5 C1 C6 . . 127.6(3) ?
C2 C1 C6 . . 125.7(3) ?
C5 C1 Fe1 . . 69.36(17) ?
C2 C1 Fe1 . . 69.07(17) ?
C6 C1 Fe1 . . 128.30(19) ?
C3 C2 C1 . . 108.0(3) ?
C3 C2 Fe1 . . 69.55(18) ?
C1 C2 Fe1 . . 69.54(17) ?
C3 C2 H2 . . 126.0 ?
C1 C2 H2 . . 126.0 ?
Fe1 C2 H2 . . 126.5 ?
C4 C3 C2 . . 108.2(3) ?
C4 C3 Fe1 . . 69.73(17) ?
C2 C3 Fe1 . . 69.60(17) ?
C4 C3 H3 . . 126.0 ?
C2 C3 H3 . . 125.9 ?
Fe1 C3 H3 . . 126.4 ?
C5 C4 C3 . . 107.9(3) ?
C5 C4 Fe1 . . 69.68(17) ?
C3 C4 Fe1 . . 69.48(17) ?
C5 C4 H4 . . 126.1 ?
C3 C4 H4 . . 126.0 ?
Fe1 C4 H4 . . 126.4 ?
C4 C5 C1 . . 109.4(3) ?
C4 C5 Fe1 . . 69.87(17) ?
C1 C5 Fe1 . . 69.85(16) ?
C4 C5 H5 . . 125.3 ?
C1 C5 H5 . . 125.3 ?
Fe1 C5 H5 . . 126.6 ?
C11 C6 C7 . . 117.7(3) ?
C11 C6 C1 . . 121.3(3) ?
C7 C6 C1 . . 121.0(2) ?
C8 C7 C6 . . 121.4(3) ?
C8 C7 H7 . . 119.3 ?
C6 C7 H7 . . 119.3 ?
C7 C8 C9 . . 119.3(3) ?
C7 C8 H8 . . 120.4 ?
C9 C8 H8 . . 120.4 ?
C8 C9 C10 . . 120.9(3) ?
C8 C9 N1 . . 119.7(3) ?
C10 C9 N1 . . 119.4(3) ?
C11 C10 C9 . . 119.2(3) ?
C11 C10 H10 . . 120.4 ?
C9 C10 H10 . . 120.4 ?
C10 C11 C6 . . 121.5(3) ?
C10 C11 H11A . . 119.3 ?
C6 C11 H11A . . 119.3 ?
N1 C12 N2 . . 109.0(3) ?
N1 C12 H12A . . 125.5 ?
N2 C12 H12A . . 125.5 ?
C14 C13 N2 . . 107.8(3) ?
C14 C13 H13 . . 126.1 ?
N2 C13 H13 . . 126.1 ?
C13 C14 N1 . . 106.7(3) ?
C13 C14 H14 . . 126.7 ?
N1 C14 H14 . . 126.7 ?
N2 C15 H15A . . 109.5 ?
N2 C15 H15B . . 109.5 ?
H15A C15 H15B . . 109.5 ?
N2 C15 H15C . . 109.5 ?
H15A C15 H15C . . 109.5 ?
H15B C15 H15C . . 109.5 ?
C17 C16 C20 . . 108.1(3) ?
C17 C16 Fe1 . . 70.3(2) ?
C20 C16 Fe1 . . 69.78(19) ?
C17 C16 H16 . . 125.9 ?
C20 C16 H16 . . 125.9 ?
Fe1 C16 H16 . . 125.5 ?
C16 C17 C18 . . 107.7(4) ?
C16 C17 Fe1 . . 69.4(2) ?
C18 C17 Fe1 . . 69.8(2) ?
C16 C17 H17 . . 126.2 ?
C18 C17 H17 . . 126.1 ?
Fe1 C17 H17 . . 126.2 ?
C19 C18 C17 . . 108.2(4) ?
C19 C18 Fe1 . . 70.5(2) ?
C17 C18 Fe1 . . 69.6(2) ?
C19 C18 H18 . . 125.9 ?
C17 C18 H18 . . 125.9 ?
Fe1 C18 H18 . . 125.6 ?
C18 C19 C20 . . 108.5(3) ?
C18 C19 Fe1 . . 69.76(19) ?
C20 C19 Fe1 . . 69.10(18) ?
C18 C19 H19 . . 125.8 ?
C20 C19 H19 . . 125.7 ?
Fe1 C19 H19 . . 126.9 ?
C19 C20 C16 . . 107.5(3) ?
C19 C20 Fe1 . . 70.61(19) ?
C16 C20 Fe1 . . 69.39(19) ?
C19 C20 H20 . . 126.3 ?
C16 C20 H20 . . 126.3 ?
Fe1 C20 H20 . . 125.3 ?
H1A O1 H1B . . 108.3 ?

loop_
_geom_bond_atom_site_label_1
_geom_bond_atom_site_label_2
_geom_bond_site_symmetry_2
_geom_bond_distance
_geom_bond_publ_flag
Fe1 C16 . 2.027(3) ?
Fe1 C20 . 2.032(3) ?
Fe1 C17 . 2.039(4) ?
Fe1 C3 . 2.039(3) ?
Fe1 C5 . 2.040(3) ?
Fe1 C2 . 2.040(3) ?
Fe1 C18 . 2.042(4) ?
Fe1 C4 . 2.042(3) ?
Fe1 C1 . 2.046(3) ?
Fe1 C19 . 2.052(3) ?
N1 C12 . 1.323(4) ?
N1 C14 . 1.397(4) ?
N1 C9 . 1.432(4) ?
N2 C12 . 1.328(4) ?
N2 C13 . 1.374(5) ?
N2 C15 . 1.461(5) ?
C1 C5 . 1.424(4) ?
C1 C2 . 1.444(4) ?
C1 C6 . 1.472(4) ?
C2 C3 . 1.423(4) ?
C2 H2 . 0.9490 ?
C3 C4 . 1.423(5) ?
C3 H3 . 0.9500 ?
C4 C5 . 1.411(4) ?
C4 H4 . 0.9496 ?
C5 H5 . 0.9493 ?
C6 C11 . 1.397(4) ?
C6 C7 . 1.400(4) ?
C7 C8 . 1.381(4) ?
C7 H7 . 0.9500 ?
C8 C9 . 1.383(4) ?
C8 H8 . 0.9500 ?
C9 C10 . 1.384(4) ?
C10 C11 . 1.382(4) ?
C10 H10 . 0.9500 ?
C11 H11A . 0.9500 ?
C12 H12A . 0.9500 ?
C13 C14 . 1.337(5) ?
C13 H13 . 0.9500 ?
C14 H14 . 0.9500 ?
C15 H15A . 0.9800 ?
C15 H15B . 0.9800 ?
C15 H15C . 0.9800 ?
C16 C17 . 1.399(6) ?
C16 C20 . 1.416(5) ?
C16 H16 . 0.9486 ?
C17 C18 . 1.416(5) ?
C17 H17 . 0.9503 ?
C18 C19 . 1.390(5) ?
C18 H18 . 0.9496 ?
C19 C20 . 1.407(5) ?
C19 H19 . 0.9485 ?
C20 H20 . 0.9492 ?
O1 H1A . 0.8400 ?
O1 H1B . 0.8400 ?

loop_
_geom_hbond_atom_site_label_D
_geom_hbond_atom_site_label_H
_geom_hbond_atom_site_label_A
_geom_hbond_site_symmetry_A
_geom_hbond_distance_DH
_geom_hbond_distance_HA
_geom_hbond_distance_DA
_geom_hbond_angle_DHA
_geom_hbond_publ_flag
O1 H1A I1 . 0.84 2.74 3.575(3) 176.0 yes
O1 H1B I1 3_575 0.84 2.78 3.616(3) 176.0 yes
C12 H12A O1 . 0.95 2.39 3.277(4) 155.7 yes
C13 H13 I1 4_575 0.95 3.01 3.931(3) 163.2 yes

loop_
_geom_torsion_atom_site_label_1
_geom_torsion_atom_site_label_2
_geom_torsion_atom_site_label_3
_geom_torsion_atom_site_label_4
_geom_torsion_site_symmetry_1
_geom_torsion_site_symmetry_2
_geom_torsion_site_symmetry_3
_geom_torsion_site_symmetry_4
_geom_torsion
_geom_torsion_publ_flag
C16 Fe1 C1 C5 . . . . 172.5(2) ?
C20 Fe1 C1 C5 . . . . 131.22(19) ?
C17 Fe1 C1 C5 . . . . -154.7(5) ?
C3 Fe1 C1 C5 . . . . -80.54(19) ?
C2 Fe1 C1 C5 . . . . -118.1(2) ?
C18 Fe1 C1 C5 . . . . 54.2(4) ?
C4 Fe1 C1 C5 . . . . -36.71(18) ?
C19 Fe1 C1 C5 . . . . 88.6(2) ?
C16 Fe1 C1 C2 . . . . -69.4(2) ?
C20 Fe1 C1 C2 . . . . -110.69(19) ?
C17 Fe1 C1 C2 . . . . -36.6(6) ?
C3 Fe1 C1 C2 . . . . 37.55(18) ?
C5 Fe1 C1 C2 . . . . 118.1(2) ?
C18 Fe1 C1 C2 . . . . 172.2(3) ?
C4 Fe1 C1 C2 . . . . 81.37(19) ?
C19 Fe1 C1 C2 . . . . -153.36(18) ?
C16 Fe1 C1 C6 . . . . 50.3(3) ?
C20 Fe1 C1 C6 . . . . 9.0(3) ?
C17 Fe1 C1 C6 . . . . 83.0(6) ?
C3 Fe1 C1 C6 . . . . 157.2(3) ?
C5 Fe1 C1 C6 . . . . -122.3(3) ?
C2 Fe1 C1 C6 . . . . 119.7(3) ?
C18 Fe1 C1 C6 . . . . -68.1(4) ?
C4 Fe1 C1 C6 . . . . -159.0(3) ?
C19 Fe1 C1 C6 . . . . -33.7(3) ?
C5 C1 C2 C3 . . . . 0.4(3) ?
C6 C1 C2 C3 . . . . 178.1(3) ?
Fe1 C1 C2 C3 . . . . -59.1(2) ?
C5 C1 C2 Fe1 . . . . 59.49(19) ?
C6 C1 C2 Fe1 . . . . -122.8(3) ?
C16 Fe1 C2 C3 . . . . -110.7(2) ?
C20 Fe1 C2 C3 . . . . -153.3(2) ?
C17 Fe1 C2 C3 . . . . -71.4(2) ?
C5 Fe1 C2 C3 . . . . 81.2(2) ?
C18 Fe1 C2 C3 . . . . -46.6(6) ?
C4 Fe1 C2 C3 . . . . 37.61(19) ?
C1 Fe1 C2 C3 . . . . 119.4(3) ?
C19 Fe1 C2 C3 . . . . 176.4(3) ?
C16 Fe1 C2 C1 . . . . 129.8(2) ?
C20 Fe1 C2 C1 . . . . 87.3(2) ?
C17 Fe1 C2 C1 . . . . 169.2(2) ?
C3 Fe1 C2 C1 . . . . -119.4(3) ?
C5 Fe1 C2 C1 . . . . -38.24(17) ?
C18 Fe1 C2 C1 . . . . -166.0(5) ?
C4 Fe1 C2 C1 . . . . -81.81(18) ?
C19 Fe1 C2 C1 . . . . 57.0(3) ?
C1 C2 C3 C4 . . . . -0.2(3) ?
Fe1 C2 C3 C4 . . . . -59.3(2) ?
C1 C2 C3 Fe1 . . . . 59.1(2) ?
C16 Fe1 C3 C4 . . . . -155.3(2) ?
C20 Fe1 C3 C4 . . . . 172.7(3) ?
C17 Fe1 C3 C4 . . . . -113.2(2) ?
C5 Fe1 C3 C4 . . . . 37.54(19) ?
C2 Fe1 C3 C4 . . . . 119.5(3) ?
C18 Fe1 C3 C4 . . . . -74.2(3) ?
C1 Fe1 C3 C4 . . . . 81.4(2) ?
C19 Fe1 C3 C4 . . . . -53.2(6) ?
C16 Fe1 C3 C2 . . . . 85.2(2) ?
C20 Fe1 C3 C2 . . . . 53.2(4) ?
C17 Fe1 C3 C2 . . . . 127.3(2) ?
C5 Fe1 C3 C2 . . . . -81.93(19) ?
C18 Fe1 C3 C2 . . . . 166.3(2) ?
C4 Fe1 C3 C2 . . . . -119.5(3) ?
C1 Fe1 C3 C2 . . . . -38.03(17) ?
C19 Fe1 C3 C2 . . . . -172.7(5) ?
C2 C3 C4 C5 . . . . -0.1(3) ?
Fe1 C3 C4 C5 . . . . -59.3(2) ?
C2 C3 C4 Fe1 . . . . 59.2(2) ?
C16 Fe1 C4 C5 . . . . 167.4(3) ?
C20 Fe1 C4 C5 . . . . -42.3(8) ?
C17 Fe1 C4 C5 . . . . -157.5(2) ?
C3 Fe1 C4 C5 . . . . 119.2(3) ?
C2 Fe1 C4 C5 . . . . 81.6(2) ?
C18 Fe1 C4 C5 . . . . -114.1(2) ?
C1 Fe1 C4 C5 . . . . 37.02(18) ?
C19 Fe1 C4 C5 . . . . -74.8(2) ?
C16 Fe1 C4 C3 . . . . 48.1(4) ?
C20 Fe1 C4 C3 . . . . -161.6(7) ?
C17 Fe1 C4 C3 . . . . 83.3(2) ?
C5 Fe1 C4 C3 . . . . -119.2(3) ?
C2 Fe1 C4 C3 . . . . -37.66(18) ?
C18 Fe1 C4 C3 . . . . 126.7(2) ?
C1 Fe1 C4 C3 . . . . -82.2(2) ?
C19 Fe1 C4 C3 . . . . 166.0(2) ?
C3 C4 C5 C1 . . . . 0.4(3) ?
Fe1 C4 C5 C1 . . . . -58.8(2) ?
C3 C4 C5 Fe1 . . . . 59.2(2) ?
C2 C1 C5 C4 . . . . -0.5(3) ?
C6 C1 C5 C4 . . . . -178.1(3) ?
Fe1 C1 C5 C4 . . . . 58.8(2) ?
C2 C1 C5 Fe1 . . . . -59.30(19) ?
C6 C1 C5 Fe1 . . . . 123.1(3) ?
C16 Fe1 C5 C4 . . . . -149.1(6) ?
C20 Fe1 C5 C4 . . . . 169.7(2) ?
C17 Fe1 C5 C4 . . . . 46.1(4) ?
C3 Fe1 C5 C4 . . . . -37.85(19) ?
C2 Fe1 C5 C4 . . . . -81.9(2) ?
C18 Fe1 C5 C4 . . . . 84.6(2) ?
C1 Fe1 C5 C4 . . . . -120.7(3) ?
C19 Fe1 C5 C4 . . . . 127.8(2) ?
C16 Fe1 C5 C1 . . . . -28.4(7) ?
C20 Fe1 C5 C1 . . . . -69.6(2) ?
C17 Fe1 C5 C1 . . . . 166.8(3) ?
C3 Fe1 C5 C1 . . . . 82.85(19) ?
C2 Fe1 C5 C1 . . . . 38.79(17) ?
C18 Fe1 C5 C1 . . . . -154.69(19) ?
C4 Fe1 C5 C1 . . . . 120.7(3) ?
C19 Fe1 C5 C1 . . . . -111.49(19) ?
C5 C1 C6 C11 . . . . 16.5(4) ?
C2 C1 C6 C11 . . . . -160.7(3) ?
Fe1 C1 C6 C11 . . . . 108.9(3) ?
C5 C1 C6 C7 . . . . -166.6(3) ?
C2 C1 C6 C7 . . . . 16.2(4) ?
Fe1 C1 C6 C7 . . . . -74.2(4) ?
C11 C6 C7 C8 . . . . -0.1(4) ?
C1 C6 C7 C8 . . . . -177.1(3) ?
C6 C7 C8 C9 . . . . 0.9(5) ?
C7 C8 C9 C10 . . . . -0.8(4) ?
C7 C8 C9 N1 . . . . 179.2(3) ?
C12 N1 C9 C8 . . . . -49.9(4) ?
C14 N1 C9 C8 . . . . 131.7(3) ?
C12 N1 C9 C10 . . . . 130.1(3) ?
C14 N1 C9 C10 . . . . -48.3(4) ?
C8 C9 C10 C11 . . . . 0.0(4) ?
N1 C9 C10 C11 . . . . 180.0(3) ?
C9 C10 C11 C6 . . . . 0.8(4) ?
C7 C6 C11 C10 . . . . -0.8(4) ?
C1 C6 C11 C10 . . . . 176.2(3) ?
C14 N1 C12 N2 . . . . -0.4(3) ?
C9 N1 C12 N2 . . . . -179.1(2) ?
C13 N2 C12 N1 . . . . 0.7(4) ?
C15 N2 C12 N1 . . . . 176.4(3) ?
C12 N2 C13 C14 . . . . -0.6(4) ?
C15 N2 C13 C14 . . . . -176.3(3) ?
N2 C13 C14 N1 . . . . 0.3(4) ?
C12 N1 C14 C13 . . . . 0.1(4) ?
C9 N1 C14 C13 . . . . 178.7(3) ?
C20 Fe1 C16 C17 . . . . -118.9(3) ?
C3 Fe1 C16 C17 . . . . 84.9(3) ?
C5 Fe1 C16 C17 . . . . -169.0(6) ?
C2 Fe1 C16 C17 . . . . 127.7(2) ?
C18 Fe1 C16 C17 . . . . -37.9(2) ?
C4 Fe1 C16 C17 . . . . 52.3(4) ?
C1 Fe1 C16 C17 . . . . 167.8(2) ?
C19 Fe1 C16 C17 . . . . -80.9(3) ?
C17 Fe1 C16 C20 . . . . 118.9(3) ?
C3 Fe1 C16 C20 . . . . -156.1(2) ?
C5 Fe1 C16 C20 . . . . -50.1(8) ?
C2 Fe1 C16 C20 . . . . -113.4(2) ?
C18 Fe1 C16 C20 . . . . 81.0(2) ?
C4 Fe1 C16 C20 . . . . 171.2(3) ?
C1 Fe1 C16 C20 . . . . -73.3(3) ?
C19 Fe1 C16 C20 . . . . 38.0(2) ?
C20 C16 C17 C18 . . . . -0.2(4) ?
Fe1 C16 C17 C18 . . . . 59.6(2) ?
C20 C16 C17 Fe1 . . . . -59.8(2) ?
C20 Fe1 C17 C16 . . . . 38.1(2) ?
C3 Fe1 C17 C16 . . . . -110.8(2) ?
C5 Fe1 C17 C16 . . . . 175.0(3) ?
C2 Fe1 C17 C16 . . . . -70.6(3) ?
C18 Fe1 C17 C16 . . . . 118.9(3) ?
C4 Fe1 C17 C16 . . . . -153.3(2) ?
C1 Fe1 C17 C16 . . . . -41.3(7) ?
C19 Fe1 C17 C16 . . . . 81.7(2) ?
C16 Fe1 C17 C18 . . . . -118.9(3) ?
C20 Fe1 C17 C18 . . . . -80.8(2) ?
C3 Fe1 C17 C18 . . . . 130.3(2) ?
C5 Fe1 C17 C18 . . . . 56.1(4) ?
C2 Fe1 C17 C18 . . . . 170.5(2) ?
C4 Fe1 C17 C18 . . . . 87.8(2) ?
C1 Fe1 C17 C18 . . . . -160.2(5) ?
C19 Fe1 C17 C18 . . . . -37.2(2) ?
C16 C17 C18 C19 . . . . 0.9(4) ?
Fe1 C17 C18 C19 . . . . 60.2(2) ?
C16 C17 C18 Fe1 . . . . -59.3(3) ?
C16 Fe1 C18 C19 . . . . -81.4(2) ?
C20 Fe1 C18 C19 . . . . -37.2(2) ?
C17 Fe1 C18 C19 . . . . -119.1(3) ?
C3 Fe1 C18 C19 . . . . 172.6(2) ?
C5 Fe1 C18 C19 . . . . 87.8(2) ?
C2 Fe1 C18 C19 . . . . -150.3(5) ?
C4 Fe1 C18 C19 . . . . 130.9(2) ?
C1 Fe1 C18 C19 . . . . 50.1(4) ?
C16 Fe1 C18 C17 . . . . 37.6(2) ?
C20 Fe1 C18 C17 . . . . 81.9(2) ?
C3 Fe1 C18 C17 . . . . -68.4(3) ?
C5 Fe1 C18 C17 . . . . -153.2(2) ?
C2 Fe1 C18 C17 . . . . -31.2(7) ?
C4 Fe1 C18 C17 . . . . -110.1(2) ?
C1 Fe1 C18 C17 . . . . 169.2(3) ?
C19 Fe1 C18 C17 . . . . 119.1(3) ?
C17 C18 C19 C20 . . . . -1.2(4) ?
Fe1 C18 C19 C20 . . . . 58.4(2) ?
C17 C18 C19 Fe1 . . . . -59.6(2) ?
C16 Fe1 C19 C18 . . . . 81.7(3) ?
C20 Fe1 C19 C18 . . . . 120.2(3) ?
C17 Fe1 C19 C18 . . . . 38.0(2) ?
C3 Fe1 C19 C18 . . . . -26.2(7) ?
C5 Fe1 C19 C18 . . . . -111.7(2) ?
C2 Fe1 C19 C18 . . . . 164.2(3) ?
C4 Fe1 C19 C18 . . . . -69.5(3) ?
C1 Fe1 C19 C18 . . . . -156.1(2) ?
C16 Fe1 C19 C20 . . . . -38.5(2) ?
C17 Fe1 C19 C20 . . . . -82.2(2) ?
C3 Fe1 C19 C20 . . . . -146.3(5) ?
C5 Fe1 C19 C20 . . . . 128.2(2) ?
C2 Fe1 C19 C20 . . . . 44.0(4) ?
C18 Fe1 C19 C20 . . . . -120.2(3) ?
C4 Fe1 C19 C20 . . . . 170.4(2) ?
C1 Fe1 C19 C20 . . . . 83.7(2) ?
C18 C19 C20 C16 . . . . 1.1(4) ?
Fe1 C19 C20 C16 . . . . 59.9(2) ?
C18 C19 C20 Fe1 . . . . -58.8(2) ?
C17 C16 C20 C19 . . . . -0.5(4) ?
Fe1 C16 C20 C19 . . . . -60.7(2) ?
C17 C16 C20 Fe1 . . . . 60.1(2) ?
C16 Fe1 C20 C19 . . . . 118.2(3) ?
C17 Fe1 C20 C19 . . . . 80.6(2) ?
C3 Fe1 C20 C19 . . . . 165.1(3) ?
C5 Fe1 C20 C19 . . . . -74.4(3) ?
C2 Fe1 C20 C19 . . . . -158.7(2) ?
C18 Fe1 C20 C19 . . . . 36.6(2) ?
C4 Fe1 C20 C19 . . . . -39.3(8) ?
C1 Fe1 C20 C19 . . . . -114.6(2) ?
C17 Fe1 C20 C16 . . . . -37.6(2) ?
C3 Fe1 C20 C16 . . . . 47.0(4) ?
C5 Fe1 C20 C16 . . . . 167.5(2) ?
C2 Fe1 C20 C16 . . . . 83.1(3) ?
C18 Fe1 C20 C16 . . . . -81.5(3) ?
C4 Fe1 C20 C16 . . . . -157.5(7) ?
C1 Fe1 C20 C16 . . . . 127.3(2) ?
C19 Fe1 C20 C16 . . . . -118.2(3) ?
